data_4065816
loop_
_publ_author_name
'Cabeza, Javier A.'
'del R\'io, Ignacio'
'Fern\'andez-Colinas, Jos\'e M.'
'P\'erez-Carre\~no, Enrique'
'V\'azquez-Garc\'ia, Digna'

_publ_section_title
;
 From Allenes to Edge-Bridging Allyl Ligands or Face-Capping Alkenyl
 Ligands on a Triruthenium Hydrido Carbonyl Cluster: An Experimental and
 DFT Computational Study&#x2020;
;
_journal_issue 21
_journal_name_full Organometallics
_journal_page_first 4818
_journal_paper_doi 10.1021/om100148z
_journal_volume 29
_journal_year 2010
_chemical_formula_moiety 'C19 H21 N2 O8 Ru3'
_chemical_formula_sum 'C19 H21 N2 O8 Ru3'
_chemical_formula_weight 708.59
_chemical_name_systematic
;
 ?
;
_space_group_IT_number 61
_symmetry_cell_setting orthorhombic
_symmetry_space_group_name_Hall '-P 2ac 2ab'
_symmetry_space_group_name_H-M 'P b c a'
_atom_sites_solution_hydrogens geom
_atom_sites_solution_primary direct
_atom_sites_solution_secondary difmap
_audit_creation_method SHELXL-97
_cell_angle_alpha 90.00
_cell_angle_beta 90.00
_cell_angle_gamma 90.00
_cell_formula_units_Z 8
_cell_length_a 11.2152(2)
_cell_length_b 12.4955(2)
_cell_length_c 34.8874(6)
_cell_measurement_reflns_used 4966
_cell_measurement_temperature 293(2)
_cell_measurement_theta_max 25.350
_cell_measurement_theta_min 0.407
_cell_volume 4889.10(14)
_computing_cell_refinement 'HKL Scalepack (Otwinowski & Minor 1997)'
_computing_data_collection 'Collect (Bruker AXS BV, 1997-2004)'
_computing_data_reduction 'HKL Denzo and Scalepack (Otwinowski & Minor 1997)'
_computing_molecular_graphics 'EUCLID (Spek, 1982)'
_computing_publication_material 'SHELXL-97 (Sheldrick, 1997)'
_computing_structure_refinement 'SHELXL-97 (Sheldrick, 1997)'
_computing_structure_solution 'DIRDIF-96 (Beurskens et al., 1996)'
_diffrn_ambient_temperature 293(2)
_diffrn_detector_area_resol_mean 9
_diffrn_measured_fraction_theta_full 0.998
_diffrn_measured_fraction_theta_max 0.998
_diffrn_measurement_device '95mm CCD camera on \k-goniostat'
_diffrn_measurement_device_type KappaCCD
_diffrn_measurement_method CCD
_diffrn_radiation_monochromator 'horizonally mounted graphite crystal'
_diffrn_radiation_source 'fine-focus sealed tube'
_diffrn_radiation_type MoK\a
_diffrn_radiation_wavelength 0.71073
_diffrn_reflns_av_R_equivalents 0.0000
_diffrn_reflns_av_sigmaI/netI 0.0406
_diffrn_reflns_limit_h_max 13
_diffrn_reflns_limit_h_min 0
_diffrn_reflns_limit_k_max 15
_diffrn_reflns_limit_k_min 0
_diffrn_reflns_limit_l_max 42
_diffrn_reflns_limit_l_min 0
_diffrn_reflns_number 48532
_diffrn_reflns_theta_full 25.36
_diffrn_reflns_theta_max 25.36
_diffrn_reflns_theta_min 1.17
_exptl_absorpt_coefficient_mu 1.874
_exptl_absorpt_correction_T_max 0.910
_exptl_absorpt_correction_T_min 0.855
_exptl_absorpt_correction_type multi-scan
_exptl_absorpt_process_details
;
 R.H. Blessing, Acta Cryst. (1995), A51, 33-38
;
_exptl_crystal_colour yellow
_exptl_crystal_density_diffrn 1.925
_exptl_crystal_density_method 'not measured'
_exptl_crystal_description prism
_exptl_crystal_F_000 2760
_exptl_crystal_size_max 0.17
_exptl_crystal_size_mid 0.07
_exptl_crystal_size_min 0.05
_refine_diff_density_max 1.360
_refine_diff_density_min -1.669
_refine_diff_density_rms 0.495
_refine_ls_extinction_method none
_refine_ls_goodness_of_fit_ref 1.072
_refine_ls_hydrogen_treatment mixed
_refine_ls_matrix_type full
_refine_ls_number_parameters 292
_refine_ls_number_reflns 4474
_refine_ls_number_restraints 1
_refine_ls_restrained_S_all 1.072
_refine_ls_R_factor_all 0.0585
_refine_ls_R_factor_gt 0.0337
_refine_ls_shift/su_max 0.001
_refine_ls_shift/su_mean 0.000
_refine_ls_structure_factor_coef Fsqd
_refine_ls_weighting_details 'calc w=1/[\s^2^(Fo^2^)+(0.0849P)^2^+0.0000P] where P=(Fo^2^+2Fc^2^)/3'
_refine_ls_weighting_scheme calc
_refine_ls_wR_factor_gt 0.0982
_refine_ls_wR_factor_ref 0.1355
_reflns_number_gt 3532
_reflns_number_total 4474
_reflns_threshold_expression >2sigma(I)
_cod_data_source_file om100148z_si_002.cif
_cod_data_source_block 9_(d38f2)
_cod_database_code 4065816

loop_
_symmetry_equiv_pos_as_xyz
'x, y, z'
'-x+1/2, y+1/2, z'
'x, -y+1/2, z+1/2'
'-x+1/2, -y, z+1/2'
'-x, -y, -z'
'x-1/2, -y-1/2, -z'
'-x, y-1/2, -z-1/2'
'x-1/2, y, -z-1/2'

loop_
_atom_site_label
_atom_site_type_symbol
_atom_site_fract_x
_atom_site_fract_y
_atom_site_fract_z
_atom_site_U_iso_or_equiv
_atom_site_adp_type
_atom_site_occupancy
_atom_site_symmetry_multiplicity
_atom_site_calc_flag
_atom_site_refinement_flags
C1 C 0.7077(6) 0.6022(5) 0.03885(16) 0.0592(18) Uani 1 1 d .
H1A H 0.6379 0.5586 0.0358 0.089 Uiso 1 1 calc R
H1B H 0.7740 0.5578 0.0460 0.089 Uiso 1 1 calc R
H1C H 0.7252 0.6379 0.0151 0.089 Uiso 1 1 calc R
C2 C 0.8025(6) 0.7367(5) 0.07694(19) 0.0579(17) Uani 1 1 d .
H2A H 0.8374 0.7586 0.0531 0.087 Uiso 1 1 calc R
H2B H 0.8550 0.6876 0.0897 0.087 Uiso 1 1 calc R
H2C H 0.7899 0.7982 0.0929 0.087 Uiso 1 1 calc R
C3 C 0.4546(6) 0.4963(5) 0.14681(17) 0.0563(18) Uani 1 1 d .
H3A H 0.3844 0.4515 0.1493 0.068 Uiso 1 1 calc R
H3B H 0.5270 0.4552 0.1506 0.068 Uiso 1 1 calc R
C4 C 0.4496(6) 0.5916(5) 0.16859(17) 0.0507(17) Uani 1 1 d .
H4 H 0.3766 0.6269 0.1695 0.061 Uiso 1 1 calc R
C5 C 0.5455(6) 0.6389(5) 0.18933(17) 0.0483(15) Uani 1 1 d .
H5 H 0.6144 0.5907 0.1904 0.058 Uiso 1 1 calc R
C50 C 0.5102(7) 0.6786(6) 0.23004(18) 0.0610(18) Uani 1 1 d .
C51 C 0.4807(9) 0.5816(7) 0.2545(2) 0.080(2) Uani 1 1 d .
H51A H 0.4134 0.5440 0.2433 0.096 Uiso 1 1 calc R
H51B H 0.5482 0.5332 0.2547 0.096 Uiso 1 1 calc R
C52 C 0.6106(9) 0.7433(8) 0.2486(2) 0.103(3) Uani 1 1 d .
H52A H 0.6834 0.7014 0.2484 0.123 Uiso 1 1 calc R
H52B H 0.6246 0.8076 0.2337 0.123 Uiso 1 1 calc R
C53 C 0.4512(9) 0.6134(8) 0.2945(2) 0.101(3) Uani 1 1 d .
H53A H 0.4355 0.5495 0.3094 0.121 Uiso 1 1 calc R
H53B H 0.3789 0.6560 0.2943 0.121 Uiso 1 1 calc R
C54 C 0.5812(10) 0.7740(9) 0.2892(2) 0.117(4) Uani 1 1 d .
H54A H 0.5149 0.8240 0.2891 0.141 Uiso 1 1 calc R
H54B H 0.6493 0.8098 0.3006 0.141 Uiso 1 1 calc R
C55 C 0.5483(9) 0.6762(9) 0.3136(3) 0.116(4) Uani 1 1 d .
H55A H 0.6179 0.6312 0.3171 0.139 Uiso 1 1 calc R
H55B H 0.5216 0.6996 0.3387 0.139 Uiso 1 1 calc R
C100 C 0.4363(6) 0.6549(5) 0.03891(19) 0.0546(17) Uani 1 1 d .
C101 C 0.4582(5) 0.4572(6) 0.0715(2) 0.0546(17) Uani 1 1 d .
C102 C 0.2878(7) 0.6100(5) 0.09790(17) 0.0550(17) Uani 1 1 d .
C200 C 0.5940(6) 0.8903(6) 0.10100(18) 0.0539(16) Uani 1 1 d .
C201 C 0.6905(6) 0.8155(5) 0.16506(18) 0.0594(17) Uani 1 1 d .
C301 C 0.5740(7) 0.8478(6) 0.0153(2) 0.0677(19) Uani 1 1 d .
C302 C 0.3837(7) 0.8605(6) 0.0624(2) 0.067(2) Uani 1 1 d .
C202 C 0.4400(6) 0.8420(6) 0.1616(2) 0.0560(17) Uani 1 1 d .
N1 N 0.6397(4) 0.6332(4) 0.10409(12) 0.0408(11) Uani 1 1 d D
N2 N 0.6861(4) 0.6832(4) 0.06942(12) 0.0448(12) Uani 1 1 d .
O100 O 0.3887(5) 0.6281(4) 0.01082(13) 0.0726(13) Uani 1 1 d .
O101 O 0.4583(4) 0.3748(5) 0.05808(18) 0.0872(18) Uani 1 1 d .
O102 O 0.1878(5) 0.6224(5) 0.10057(15) 0.0875(17) Uani 1 1 d .
O200 O 0.6246(5) 0.9760(4) 0.10774(13) 0.0721(14) Uani 1 1 d .
O301 O 0.5954(7) 0.8892(5) -0.01260(18) 0.113(2) Uani 1 1 d .
O201 O 0.7706(5) 0.8612(5) 0.17730(16) 0.0987(19) Uani 1 1 d .
O302 O 0.2973(5) 0.9056(5) 0.0616(2) 0.113(2) Uani 1 1 d .
O202 O 0.3678(5) 0.8947(4) 0.17292(17) 0.0893(18) Uani 1 1 d .
Ru1 Ru 0.45585(4) 0.59573(4) 0.095408(14) 0.04013(18) Uani 1 1 d .
Ru2 Ru 0.55990(4) 0.75054(4) 0.140425(14) 0.04023(19) Uani 1 1 d .
Ru3 Ru 0.52698(5) 0.78503(4) 0.062755(14) 0.04372(19) Uani 1 1 d .
H10 H 0.703(4) 0.583(4) 0.1099(15) 0.052 Uiso 1 1 d D

loop_
_atom_site_aniso_label
_atom_site_aniso_U_11
_atom_site_aniso_U_22
_atom_site_aniso_U_33
_atom_site_aniso_U_23
_atom_site_aniso_U_13
_atom_site_aniso_U_12
C1 0.063(5) 0.074(4) 0.041(4) -0.005(3) 0.012(3) 0.017(3)
C2 0.037(4) 0.074(4) 0.062(4) 0.004(3) 0.014(3) -0.006(3)
C3 0.066(5) 0.055(4) 0.048(4) 0.005(3) 0.001(3) -0.012(3)
C4 0.054(4) 0.056(4) 0.042(4) 0.011(3) 0.004(3) -0.004(3)
C5 0.055(4) 0.052(4) 0.038(3) 0.003(3) 0.003(3) 0.004(3)
C50 0.074(5) 0.064(4) 0.045(4) 0.007(3) 0.009(4) -0.004(4)
C51 0.104(7) 0.085(6) 0.051(4) 0.008(4) 0.001(4) 0.002(5)
C52 0.119(9) 0.130(7) 0.059(5) -0.027(5) 0.022(5) -0.019(6)
C53 0.136(9) 0.121(8) 0.046(5) 0.022(5) 0.011(5) 0.013(6)
C54 0.131(9) 0.167(10) 0.055(5) -0.045(6) 0.007(6) -0.019(7)
C55 0.126(9) 0.176(11) 0.045(5) -0.021(6) -0.009(5) 0.034(7)
C100 0.052(4) 0.066(4) 0.046(4) -0.004(3) -0.001(3) 0.007(3)
C101 0.038(4) 0.058(4) 0.068(5) -0.003(4) 0.002(3) 0.000(3)
C102 0.048(4) 0.068(4) 0.049(4) -0.011(3) -0.002(3) -0.009(3)
C200 0.048(4) 0.052(4) 0.062(4) 0.003(3) 0.008(3) -0.006(3)
C201 0.055(4) 0.068(4) 0.055(4) -0.003(3) -0.006(3) -0.017(4)
C301 0.075(5) 0.073(5) 0.056(4) 0.009(4) 0.010(4) 0.009(4)
C302 0.067(5) 0.057(4) 0.075(5) -0.011(4) -0.002(4) 0.011(4)
C202 0.059(5) 0.055(4) 0.055(4) -0.006(3) 0.001(3) -0.010(3)
N1 0.035(3) 0.043(3) 0.045(3) 0.001(2) 0.003(2) 0.002(2)
N2 0.043(3) 0.052(3) 0.040(3) 0.006(2) 0.006(2) 0.004(2)
O100 0.083(4) 0.090(3) 0.045(3) -0.009(2) -0.020(3) -0.008(3)
O101 0.074(4) 0.069(4) 0.118(5) -0.048(3) 0.011(3) -0.004(3)
O102 0.045(3) 0.128(5) 0.089(4) -0.021(3) 0.009(3) 0.006(3)
O200 0.088(4) 0.049(3) 0.079(3) 0.001(2) 0.001(3) -0.022(3)
O301 0.134(6) 0.127(5) 0.078(4) 0.045(4) 0.027(4) -0.001(4)
O201 0.080(4) 0.123(5) 0.093(4) -0.004(3) -0.018(3) -0.046(4)
O302 0.071(4) 0.098(4) 0.170(7) -0.029(4) -0.014(4) 0.041(4)
O202 0.084(4) 0.080(4) 0.103(4) -0.020(3) 0.029(3) 0.024(3)
Ru1 0.0376(3) 0.0432(3) 0.0395(3) -0.0050(2) 0.0010(2) -0.0025(2)
Ru2 0.0389(3) 0.0446(3) 0.0372(3) -0.0034(2) 0.0006(2) -0.0035(2)
Ru3 0.0430(3) 0.0479(4) 0.0403(3) 0.0038(2) 0.0027(2) 0.0049(2)

loop_
_atom_type_symbol
_atom_type_description
_atom_type_scat_dispersion_real
_atom_type_scat_dispersion_imag
_atom_type_scat_source
C C 0.0033 0.0016 'International Tables Vol C Tables 4.2.6.8 and 6.1.1.4'
H H 0.0000 0.0000 'International Tables Vol C Tables 4.2.6.8 and 6.1.1.4'
N N 0.0061 0.0033 'International Tables Vol C Tables 4.2.6.8 and 6.1.1.4'
O O 0.0106 0.0060 'International Tables Vol C Tables 4.2.6.8 and 6.1.1.4'
Ru Ru -1.2594 0.8363 'International Tables Vol C Tables 4.2.6.8 and 6.1.1.4'

loop_
_geom_angle_atom_site_label_1
_geom_angle_atom_site_label_2
_geom_angle_atom_site_label_3
_geom_angle
N2 C1 H1A 109.5
N2 C1 H1B 109.5
H1A C1 H1B 109.5
N2 C1 H1C 109.5
H1A C1 H1C 109.5
H1B C1 H1C 109.5
N2 C2 H2A 109.5
N2 C2 H2B 109.5
H2A C2 H2B 109.5
N2 C2 H2C 109.5
H2A C2 H2C 109.5
H2B C2 H2C 109.5
C4 C3 Ru1 87.9(4)
C4 C3 H3A 114.0
Ru1 C3 H3A 114.0
C4 C3 H3B 114.0
Ru1 C3 H3B 114.0
H3A C3 H3B 111.2
C3 C4 C5 126.3(6)
C3 C4 Ru2 115.6(4)
C5 C4 Ru2 60.3(3)
C3 C4 Ru1 58.6(3)
C5 C4 Ru1 118.6(4)
Ru2 C4 Ru1 65.41(14)
C3 C4 H4 116.8
C5 C4 H4 116.8
Ru2 C4 H4 94.1
Ru1 C4 H4 92.7
C4 C5 C50 113.8(6)
C4 C5 Ru2 85.7(4)
C50 C5 Ru2 121.5(4)
C4 C5 H5 111.1
C50 C5 H5 111.1
Ru2 C5 H5 111.1
C51 C50 C52 110.2(7)
C51 C50 C5 108.3(6)
C52 C50 C5 111.6(6)
C53 C51 C50 111.2(7)
C53 C51 H51A 109.4
C50 C51 H51A 109.4
C53 C51 H51B 109.4
C50 C51 H51B 109.4
H51A C51 H51B 108.0
C54 C52 C50 111.8(8)
C54 C52 H52A 109.3
C50 C52 H52A 109.3
C54 C52 H52B 109.3
C50 C52 H52B 109.3
H52A C52 H52B 107.9
C51 C53 C55 113.4(8)
C51 C53 H53A 108.9
C55 C53 H53A 108.9
C51 C53 H53B 108.9
C55 C53 H53B 108.9
H53A C53 H53B 107.7
C52 C54 C55 111.9(8)
C52 C54 H54A 109.2
C55 C54 H54A 109.2
C52 C54 H54B 109.2
C55 C54 H54B 109.2
H54A C54 H54B 107.9
C53 C55 C54 110.1(8)
C53 C55 H55A 109.6
C54 C55 H55A 109.6
C53 C55 H55B 109.6
C54 C55 H55B 109.6
H55A C55 H55B 108.2
O100 C100 Ru3 141.4(6)
O100 C100 Ru1 136.9(6)
Ru3 C100 Ru1 81.4(2)
O101 C101 Ru1 178.5(7)
O102 C102 Ru1 176.7(6)
O200 C200 Ru3 148.6(5)
O200 C200 Ru2 130.3(5)
Ru3 C200 Ru2 80.5(2)
O201 C201 Ru2 173.8(6)
O301 C301 Ru3 175.5(7)
O302 C302 Ru3 178.9(7)
O202 C202 Ru2 177.7(7)
N2 N1 Ru2 110.4(3)
N2 N1 Ru1 108.8(3)
Ru2 N1 Ru1 80.23(16)
N2 N1 H10 101(3)
Ru2 N1 H10 129(3)
Ru1 N1 H10 126(3)
N1 N2 C2 111.1(4)
N1 N2 C1 111.1(4)
C2 N2 C1 106.8(5)
N1 N2 Ru3 92.6(3)
C2 N2 Ru3 118.0(4)
C1 N2 Ru3 116.6(4)
C102 Ru1 C101 96.8(3)
C102 Ru1 C100 84.6(3)
C101 Ru1 C100 84.9(3)
C102 Ru1 N1 158.9(2)
C101 Ru1 N1 104.2(2)
C100 Ru1 N1 99.0(2)
C102 Ru1 C3 90.5(3)
C101 Ru1 C3 81.0(3)
C100 Ru1 C3 164.5(3)
N1 Ru1 C3 90.8(2)
C102 Ru1 C4 85.9(2)
C101 Ru1 C4 114.6(3)
C100 Ru1 C4 159.2(2)
N1 Ru1 C4 83.63(18)
C3 Ru1 C4 33.6(2)
C102 Ru1 Ru3 103.1(2)
C101 Ru1 Ru3 126.3(2)
C100 Ru1 Ru3 48.89(19)
N1 Ru1 Ru3 65.75(12)
C3 Ru1 Ru3 146.51(17)
C4 Ru1 Ru3 116.12(14)
C102 Ru1 Ru2 109.24(19)
C101 Ru1 Ru2 151.08(19)
C100 Ru1 Ru2 109.27(19)
N1 Ru1 Ru2 49.87(12)
C3 Ru1 Ru2 86.21(17)
C4 Ru1 Ru2 57.00(14)
Ru3 Ru1 Ru2 60.502(17)
C201 Ru2 C202 96.5(3)
C201 Ru2 N1 104.0(2)
C202 Ru2 N1 159.1(2)
C201 Ru2 C5 88.7(3)
C202 Ru2 C5 91.6(3)
N1 Ru2 C5 93.2(2)
C201 Ru2 C200 79.2(3)
C202 Ru2 C200 83.8(3)
N1 Ru2 C200 95.6(2)
C5 Ru2 C200 166.4(2)
C201 Ru2 C4 122.7(2)
C202 Ru2 C4 88.6(2)
N1 Ru2 C4 84.07(19)
C5 Ru2 C4 34.0(2)
C200 Ru2 C4 157.6(2)
C201 Ru2 Ru1 153.4(2)
C202 Ru2 Ru1 110.02(19)
N1 Ru2 Ru1 49.90(13)
C5 Ru2 Ru1 88.03(16)
C200 Ru2 Ru1 105.56(18)
C4 Ru2 Ru1 57.59(14)
C201 Ru2 Ru3 118.92(19)
C202 Ru2 Ru3 101.0(2)
N1 Ru2 Ru3 65.26(12)
C5 Ru2 Ru3 147.57(16)
C200 Ru2 Ru3 45.99(18)
C4 Ru2 Ru3 115.83(14)
Ru1 Ru2 Ru3 59.614(17)
C302 Ru3 C301 91.4(3)
C302 Ru3 C200 89.8(3)
C301 Ru3 C200 101.7(3)
C302 Ru3 C100 88.4(3)
C301 Ru3 C100 96.3(3)
C200 Ru3 C100 162.0(3)
C302 Ru3 N2 172.4(3)
C301 Ru3 N2 96.0(2)
C200 Ru3 N2 90.3(2)
C100 Ru3 N2 89.3(2)
C302 Ru3 Ru1 100.9(2)
C301 Ru3 Ru1 142.7(2)
C200 Ru3 Ru1 113.30(18)
C100 Ru3 Ru1 49.70(18)
N2 Ru3 Ru1 72.19(12)
C302 Ru3 Ru2 101.5(2)
C301 Ru3 Ru2 151.3(2)
C200 Ru3 Ru2 53.48(18)
C100 Ru3 Ru2 109.46(18)
N2 Ru3 Ru2 72.48(11)
Ru1 Ru3 Ru2 59.884(16)

loop_
_geom_bond_atom_site_label_1
_geom_bond_atom_site_label_2
_geom_bond_distance
C1 N2 1.490(7)
C1 H1A 0.9600
C1 H1B 0.9600
C1 H1C 0.9600
C2 N2 1.489(7)
C2 H2A 0.9600
C2 H2B 0.9600
C2 H2C 0.9600
C3 C4 1.413(9)
C3 Ru1 2.181(6)
C3 H3A 0.9700
C3 H3B 0.9700
C4 C5 1.424(8)
C4 Ru2 2.538(6)
C4 Ru1 2.555(6)
C4 H4 0.9300
C5 C50 1.556(8)
C5 Ru2 2.210(6)
C5 H5 0.9800
C50 C51 1.518(10)
C50 C52 1.530(11)
C51 C53 1.489(11)
C51 H51A 0.9700
C51 H51B 0.9700
C52 C54 1.505(11)
C52 H52A 0.9700
C52 H52B 0.9700
C53 C55 1.499(13)
C53 H53A 0.9700
C53 H53B 0.9700
C54 C55 1.535(13)
C54 H54A 0.9700
C54 H54B 0.9700
C55 H55A 0.9700
C55 H55B 0.9700
C100 O100 1.165(7)
C100 Ru3 2.091(7)
C100 Ru1 2.116(7)
C101 O101 1.131(8)
C101 Ru1 1.921(7)
C102 O102 1.136(8)
C102 Ru1 1.895(8)
C200 O200 1.149(7)
C200 Ru3 2.019(7)
C200 Ru2 2.256(7)
C201 O201 1.147(7)
C201 Ru2 1.882(7)
C301 O301 1.128(8)
C301 Ru3 1.907(8)
C302 O302 1.121(8)
C302 Ru3 1.863(8)
C202 O202 1.117(8)
C202 Ru2 1.913(8)
N1 N2 1.458(6)
N1 Ru2 2.135(5)
N1 Ru1 2.135(5)
N1 H10 0.97(5)
N2 Ru3 2.204(5)
Ru1 Ru3 2.7438(7)
Ru1 Ru2 2.7514(6)
Ru2 Ru3 2.7685(7)
